data_7044257
loop_
_publ_author_name
'Liu, Zhi-Qiang'
'Zhao, Yue'
'Zhang, Xiu-Du'
'Kang, Yan-Shang'
'Lu, Qingyi'
'Azam, Mohammad'
'Al-Resayes, Saud I'
'Sun, Wei-Yin'

_publ_section_title
;
 Metal-organic frameworks with 1,4-di(1H-imidazol-4-yl)benzene and varied
 carboxylate ligands for selectively sensing Fe(III) Ion and ketone
 molecules
;
_journal_name_full 'Dalton Trans.'
_journal_paper_doi 10.1039/C7DT02981K
_journal_year 2017
_chemical_formula_sum 'C54 H58 N8 Ni3 O24'
_chemical_formula_weight 1379.21
_space_group_crystal_system triclinic
_space_group_IT_number 2
_space_group_name_Hall '-P 1'
_space_group_name_H-M_alt 'P -1'
_symmetry_space_group_name_Hall '-P 1'
_symmetry_space_group_name_H-M 'P -1'
_atom_sites_solution_hydrogens mixed
_audit_creation_method SHELXL-2016/6
_audit_update_record
;
2017-09-13 deposited with the CCDC.
2017-09-18 downloaded from the CCDC.
;
_cell_angle_alpha 78.028(5)
_cell_angle_beta 79.552(5)
_cell_angle_gamma 88.318(5)
_cell_formula_units_Z 1
_cell_length_a 7.096(5)
_cell_length_b 13.946(5)
_cell_length_c 15.121(5)
_cell_measurement_reflns_used 6130
_cell_measurement_temperature 293(2)
_cell_measurement_theta_max 27.5488
_cell_measurement_theta_min 2.2465
_cell_volume 1439.5(12)
_computing_cell_refinement 'Bruker SMART'
_computing_data_collection 'Bruker SMART'
_computing_data_reduction 'Bruker SAINT'
_computing_molecular_graphics 'Bruker SHELXTL'
_computing_publication_material 'Bruker SHELXTL'
_computing_structure_refinement 'SHELXL-2014/7 (Sheldrick, 2014)'
_computing_structure_solution 'SHELXS-2014/7 (Sheldrick, 2014)'
_diffrn_ambient_temperature 293(2)
_diffrn_measured_fraction_theta_full 0.991
_diffrn_measured_fraction_theta_max 0.986
_diffrn_measurement_device_type 'Bruker APEX-II CCD'
_diffrn_measurement_method '\f and \w scans'
_diffrn_radiation_type MoK\a
_diffrn_radiation_wavelength 0.71073
_diffrn_reflns_av_R_equivalents 0.0406
_diffrn_reflns_av_unetI/netI 0.0593
_diffrn_reflns_Laue_measured_fraction_full 0.991
_diffrn_reflns_Laue_measured_fraction_max 0.986
_diffrn_reflns_limit_h_max 9
_diffrn_reflns_limit_h_min -9
_diffrn_reflns_limit_k_max 18
_diffrn_reflns_limit_k_min -18
_diffrn_reflns_limit_l_max 12
_diffrn_reflns_limit_l_min -19
_diffrn_reflns_number 12793
_diffrn_reflns_point_group_measured_fraction_full 0.991
_diffrn_reflns_point_group_measured_fraction_max 0.986
_diffrn_reflns_theta_full 25.242
_diffrn_reflns_theta_max 27.599
_diffrn_reflns_theta_min 2.246
_diffrn_source 'fine-focus sealed tube'
_exptl_absorpt_coefficient_mu 1.063
_exptl_absorpt_correction_T_max 0.7456
_exptl_absorpt_correction_T_min 0.5627
_exptl_absorpt_correction_type multi-scan
_exptl_absorpt_process_details SADABS
_exptl_crystal_colour green
_exptl_crystal_density_diffrn 1.591
_exptl_crystal_description block
_exptl_crystal_F_000 714
_exptl_crystal_size_max 0.220
_exptl_crystal_size_mid 0.180
_exptl_crystal_size_min 0.160
_refine_diff_density_max 0.825
_refine_diff_density_min -0.521
_refine_diff_density_rms 0.079
_refine_ls_extinction_method none
_refine_ls_goodness_of_fit_ref 1.056
_refine_ls_hydrogen_treatment constr
_refine_ls_matrix_type full
_refine_ls_number_parameters 403
_refine_ls_number_reflns 6592
_refine_ls_number_restraints 1
_refine_ls_restrained_S_all 147.459
_refine_ls_R_factor_all 0.0585
_refine_ls_R_factor_gt 0.0435
_refine_ls_shift/su_max 0.002
_refine_ls_shift/su_mean 0.000
_refine_ls_structure_factor_coef Fsqd
_refine_ls_weighting_details 'w=1/[\s^2^(Fo^2^)+(0.0358P)^2^+1.2486P] where P=(Fo^2^+2Fc^2^)/3'
_refine_ls_weighting_scheme calc
_refine_ls_wR_factor_gt 0.0996
_refine_ls_wR_factor_ref 0.1067
_reflns_Friedel_coverage 0.000
_reflns_number_gt 5378
_reflns_number_total 6592
_reflns_threshold_expression 'I > 2\s(I)'
_cod_data_source_file c7dt02981k2.cif
_cod_data_source_block 3
_cod_database_code 7044257
_shelx_shelxl_version_number 2016/6
_shelx_space_group_comment
;
The symmetry employed for this shelxl refinement is uniquely defined
by the following loop, which should always be used as a source of
symmetry information in preference to the above space-group names.
They are only intended as comments.
;
_shelx_estimated_absorpt_t_min 0.800
_shelx_estimated_absorpt_t_max 0.848

loop_
_space_group_symop_operation_xyz
'x, y, z'
'-x, -y, -z'

loop_
_atom_site_label
_atom_site_type_symbol
_atom_site_fract_x
_atom_site_fract_y
_atom_site_fract_z
_atom_site_U_iso_or_equiv
_atom_site_adp_type
_atom_site_occupancy
_atom_site_site_symmetry_order
_atom_site_calc_flag
_atom_site_refinement_flags_posn
_atom_site_refinement_flags_adp
_atom_site_refinement_flags_occupancy
Ni1 Ni 1.000000 0.000000 0.500000 0.01589(11) Uani 1 2 d S . P
Ni2 Ni 0.59855(5) 0.25494(2) 1.13338(2) 0.01847(10) Uani 1 1 d . . .
N1 N 0.5964(3) 0.28876(15) 1.25885(14) 0.0230(5) Uani 1 1 d . . .
N2 N 0.5775(4) 0.26323(16) 1.40822(15) 0.0301(5) Uani 1 1 d . . .
H2 H 0.577231 0.232638 1.463816 0.036 Uiso 1 1 calc R U .
N3 N 0.9612(3) -0.14812(14) 0.54336(14) 0.0225(5) Uani 1 1 d . . .
N4 N 0.9373(4) -0.29355(15) 0.63424(15) 0.0278(5) Uani 1 1 d . . .
H4 H 0.923967 -0.337732 0.683979 0.033 Uiso 1 1 calc R U .
O1 O 0.6027(3) 0.21269(15) 1.01005(12) 0.0283(4) Uani 1 1 d . . .
O2 O 0.2968(3) 0.16880(17) 1.02453(14) 0.0383(5) Uani 1 1 d . . .
O3 O 0.8197(3) 0.02259(12) 0.61719(12) 0.0235(4) Uani 1 1 d . . .
O4 O 0.5731(3) 0.10489(14) 0.56402(12) 0.0262(4) Uani 1 1 d . . .
O5 O -0.0906(3) 0.58899(13) 0.82746(14) 0.0317(5) Uani 1 1 d . . .
O6 O -0.3248(3) 0.47750(14) 0.87959(14) 0.0303(5) Uani 1 1 d . . .
O7 O 0.8979(3) 0.27837(15) 1.09566(16) 0.0366(5) Uani 1 1 d . . .
H7A H 0.949273 0.320968 1.115834 0.044 Uiso 1 1 d R U .
H7B H 0.948573 0.277068 1.038433 0.044 Uiso 1 1 d R U .
O8 O 0.5781(3) 0.39678(14) 1.06821(13) 0.0324(5) Uani 1 1 d . . .
H8A H 0.476757 0.419651 1.090085 0.049 Uiso 1 1 d R U .
H8B H 0.597012 0.400154 1.018090 0.039 Uiso 1 1 d R U .
O9 O 0.3057(3) 0.23719(14) 1.16985(12) 0.0279(4) Uani 1 1 d . . .
H9A H 0.262991 0.222617 1.127453 0.042 Uiso 1 1 d R U .
H9B H 0.238608 0.292490 1.167013 0.033 Uiso 1 1 d R U .
O10 O 1.2381(3) -0.01247(13) 0.56856(12) 0.0265(4) Uani 1 1 d . . .
H10B H 1.327692 -0.037661 0.539312 0.040 Uiso 1 1 d R U .
H10A H 1.293989 0.037370 0.577473 0.032 Uiso 1 1 d R U .
O11 O 0.9548(4) 0.0716(3) 0.0538(3) 0.1199(18) Uani 1 1 d . . .
H11B H 0.916319 0.080887 0.002666 0.180 Uiso 1 1 d DR U .
H11C H 1.047019 0.110717 0.049806 0.180 Uiso 1 1 d R U .
O12 O 0.6572(3) 0.10782(14) 1.18596(14) 0.0390(5) Uani 1 1 d . . .
H12B H 0.752894 0.088558 1.148419 0.047 Uiso 1 1 d R U .
H12A H 0.565794 0.061558 1.198221 0.047 Uiso 1 1 d R U .
C1 C 0.6046(5) 0.2226(2) 1.33440(18) 0.0303(6) Uani 1 1 d . . .
H1 H 0.626429 0.156228 1.335989 0.036 Uiso 1 1 calc R U .
C2 C 0.5602(4) 0.37601(19) 1.28782(17) 0.0246(6) Uani 1 1 d . . .
H2A H 0.544814 0.436009 1.249442 0.030 Uiso 1 1 calc R U .
C3 C 0.5499(4) 0.36219(19) 1.38053(17) 0.0220(5) Uani 1 1 d . . .
C4 C 0.5219(4) 0.43154(19) 1.44254(17) 0.0217(5) Uani 1 1 d . . .
C5 C 0.4796(4) 0.5291(2) 1.40946(18) 0.0272(6) Uani 1 1 d . . .
H5 H 0.465079 0.549110 1.348478 0.033 Uiso 1 1 calc R U .
C6 C 0.4589(4) 0.5963(2) 1.46549(18) 0.0267(6) Uani 1 1 d . . .
H6 H 0.431704 0.661151 1.441690 0.032 Uiso 1 1 calc R U .
C7 C 0.4655(4) 0.18158(19) 0.98166(17) 0.0219(5) Uani 1 1 d . . .
C8 C 0.5107(4) 0.15485(19) 0.88846(17) 0.0218(5) Uani 1 1 d . . .
C9 C 0.6575(4) 0.0880(2) 0.87327(18) 0.0286(6) Uani 1 1 d . . .
H9 H 0.723264 0.061361 0.920448 0.034 Uiso 1 1 calc DR U .
C10 C 0.7065(4) 0.0609(2) 0.78956(18) 0.0263(6) Uani 1 1 d . . .
H10 H 0.805162 0.016693 0.780424 0.032 Uiso 1 1 calc R U .
C11 C 0.6088(4) 0.09951(17) 0.71901(17) 0.0190(5) Uani 1 1 d . . .
C12 C 0.6704(4) 0.07353(17) 0.62614(16) 0.0193(5) Uani 1 1 d . . .
C13 C 0.4588(4) 0.16496(18) 0.73376(17) 0.0197(5) Uani 1 1 d . . .
H13 H 0.391038 0.189472 0.686837 0.024 Uiso 1 1 calc R U .
C14 C 0.4094(3) 0.19397(17) 0.81774(17) 0.0193(5) Uani 1 1 d . . .
C15 C 0.2603(4) 0.27077(18) 0.82919(17) 0.0201(5) Uani 1 1 d . . .
C16 C 0.0767(4) 0.26058(19) 0.8124(2) 0.0269(6) Uani 1 1 d . . .
H16 H 0.043650 0.204296 0.794603 0.032 Uiso 1 1 calc R U .
C17 C 0.3064(4) 0.3554(2) 0.8553(2) 0.0280(6) Uani 1 1 d . . .
H17 H 0.427796 0.362542 0.868289 0.034 Uiso 1 1 calc R U .
C18 C -0.0583(4) 0.3340(2) 0.8219(2) 0.0272(6) Uani 1 1 d . . .
H18 H -0.182174 0.325498 0.812598 0.033 Uiso 1 1 calc R U .
C19 C 0.1731(4) 0.42981(19) 0.8622(2) 0.0279(6) Uani 1 1 d . . .
H19 H 0.207193 0.486895 0.878290 0.033 Uiso 1 1 calc R U .
C20 C -0.0088(4) 0.41974(18) 0.84534(17) 0.0215(5) Uani 1 1 d . . .
C21 C -0.1516(4) 0.50176(18) 0.85146(17) 0.0215(5) Uani 1 1 d . . .
C22 C 0.9363(4) -0.19567(18) 0.62893(18) 0.0282(6) Uani 1 1 d . . .
H22 H 0.920134 -0.165962 0.679442 0.034 Uiso 1 1 calc R U .
C23 C 0.9773(4) -0.21923(18) 0.49146(18) 0.0236(6) Uani 1 1 d . . .
H23 H 0.995197 -0.206867 0.427639 0.028 Uiso 1 1 calc R U .
C24 C 0.9632(4) -0.31030(17) 0.54677(17) 0.0209(5) Uani 1 1 d . . .
C25 C 0.9787(4) -0.40785(17) 0.52418(18) 0.0203(5) Uani 1 1 d . . .
C26 C 0.9627(4) -0.41871(18) 0.43640(19) 0.0248(6) Uani 1 1 d . . .
H26 H 0.936752 -0.364213 0.393373 0.030 Uiso 1 1 calc R U .
C27 C 1.0152(4) -0.49080(18) 0.58788(18) 0.0235(5) Uani 1 1 d . . .
H27 H 1.024879 -0.485214 0.647133 0.028 Uiso 1 1 calc R U .

loop_
_atom_site_aniso_label
_atom_site_aniso_U_11
_atom_site_aniso_U_22
_atom_site_aniso_U_33
_atom_site_aniso_U_23
_atom_site_aniso_U_13
_atom_site_aniso_U_12
Ni1 0.0238(2) 0.0106(2) 0.0122(2) -0.00354(15) 0.00051(17) 0.00336(16)
Ni2 0.02304(18) 0.01944(16) 0.01441(16) -0.00647(12) -0.00454(12) 0.00515(13)
N1 0.0325(12) 0.0217(11) 0.0165(10) -0.0057(8) -0.0074(9) 0.0041(9)
N2 0.0518(16) 0.0242(11) 0.0154(10) -0.0040(9) -0.0103(10) 0.0067(11)
N3 0.0320(12) 0.0139(10) 0.0197(10) -0.0046(8) 0.0007(9) 0.0034(9)
N4 0.0472(15) 0.0129(10) 0.0196(11) -0.0014(8) 0.0018(10) -0.0012(10)
O1 0.0264(10) 0.0427(11) 0.0198(9) -0.0156(8) -0.0043(8) 0.0035(9)
O2 0.0286(11) 0.0623(15) 0.0286(11) -0.0261(10) 0.0035(9) -0.0089(10)
O3 0.0311(10) 0.0209(9) 0.0165(8) -0.0053(7) 0.0008(7) 0.0107(8)
O4 0.0327(10) 0.0315(10) 0.0162(9) -0.0093(7) -0.0058(8) 0.0085(8)
O5 0.0308(10) 0.0196(9) 0.0421(12) -0.0063(8) -0.0007(9) 0.0046(8)
O6 0.0233(10) 0.0260(10) 0.0381(11) -0.0057(8) 0.0014(8) 0.0070(8)
O7 0.0257(10) 0.0408(12) 0.0485(13) -0.0229(10) -0.0045(9) 0.0033(9)
O8 0.0421(12) 0.0302(10) 0.0208(10) -0.0032(8) 0.0002(9) 0.0160(9)
O9 0.0261(10) 0.0379(11) 0.0217(9) -0.0133(8) -0.0020(8) 0.0032(8)
O10 0.0302(10) 0.0264(9) 0.0253(10) -0.0100(8) -0.0066(8) 0.0037(8)
O11 0.0378(16) 0.130(3) 0.232(5) -0.148(3) -0.004(2) 0.0015(18)
O12 0.0598(15) 0.0230(10) 0.0334(12) -0.0063(9) -0.0059(10) 0.0041(10)
C1 0.0499(18) 0.0242(13) 0.0203(13) -0.0074(11) -0.0136(13) 0.0092(13)
C2 0.0367(15) 0.0203(12) 0.0175(12) -0.0052(10) -0.0059(11) 0.0039(11)
C3 0.0257(13) 0.0234(12) 0.0178(12) -0.0063(10) -0.0039(10) 0.0022(10)
C4 0.0213(12) 0.0290(13) 0.0163(12) -0.0084(10) -0.0034(10) 0.0013(10)
C5 0.0382(16) 0.0308(14) 0.0141(12) -0.0060(10) -0.0082(11) 0.0058(12)
C6 0.0360(15) 0.0256(13) 0.0199(13) -0.0075(10) -0.0067(11) 0.0065(11)
C7 0.0260(13) 0.0241(12) 0.0175(12) -0.0089(10) -0.0041(10) 0.0068(11)
C8 0.0249(13) 0.0247(13) 0.0187(12) -0.0125(10) -0.0032(10) 0.0047(10)
C9 0.0344(15) 0.0354(15) 0.0198(13) -0.0117(11) -0.0105(11) 0.0160(13)
C10 0.0286(14) 0.0304(14) 0.0215(13) -0.0116(11) -0.0039(11) 0.0142(11)
C11 0.0221(12) 0.0186(11) 0.0170(12) -0.0082(9) -0.0004(10) 0.0032(10)
C12 0.0244(13) 0.0160(11) 0.0167(12) -0.0050(9) 0.0004(10) -0.0008(10)
C13 0.0217(12) 0.0224(12) 0.0161(12) -0.0051(9) -0.0057(10) 0.0061(10)
C14 0.0187(12) 0.0179(11) 0.0221(12) -0.0080(10) -0.0019(10) 0.0032(9)
C15 0.0203(12) 0.0215(12) 0.0184(12) -0.0067(10) -0.0012(10) 0.0060(10)
C16 0.0286(14) 0.0205(12) 0.0358(15) -0.0144(11) -0.0075(12) 0.0021(11)
C17 0.0218(13) 0.0268(13) 0.0394(16) -0.0142(12) -0.0078(12) 0.0039(11)
C18 0.0189(13) 0.0279(14) 0.0376(16) -0.0116(12) -0.0074(11) 0.0049(11)
C19 0.0291(14) 0.0201(12) 0.0365(15) -0.0128(11) -0.0036(12) 0.0035(11)
C20 0.0229(13) 0.0187(12) 0.0205(12) -0.0036(10) 0.0010(10) 0.0056(10)
C21 0.0255(13) 0.0213(12) 0.0184(12) -0.0075(10) -0.0024(10) 0.0063(10)
C22 0.0452(17) 0.0150(12) 0.0214(13) -0.0061(10) 0.0046(12) -0.0013(11)
C23 0.0343(15) 0.0166(12) 0.0196(12) -0.0043(10) -0.0035(11) 0.0025(10)
C24 0.0248(13) 0.0152(11) 0.0223(12) -0.0052(10) -0.0017(10) 0.0018(10)
C25 0.0236(13) 0.0112(11) 0.0260(13) -0.0049(9) -0.0032(10) -0.0002(9)
C26 0.0337(15) 0.0136(11) 0.0255(13) 0.0008(10) -0.0072(11) 0.0033(10)
C27 0.0347(15) 0.0172(12) 0.0193(12) -0.0037(10) -0.0070(11) 0.0000(11)

loop_
_atom_type_symbol
_atom_type_description
_atom_type_scat_dispersion_real
_atom_type_scat_dispersion_imag
_atom_type_scat_source
C C 0.0033 0.0016 'International Tables Vol C Tables 4.2.6.8 and 6.1.1.4'
H H 0.0000 0.0000 'International Tables Vol C Tables 4.2.6.8 and 6.1.1.4'
N N 0.0061 0.0033 'International Tables Vol C Tables 4.2.6.8 and 6.1.1.4'
O O 0.0106 0.0060 'International Tables Vol C Tables 4.2.6.8 and 6.1.1.4'
Ni Ni 0.3393 1.1124 'International Tables Vol C Tables 4.2.6.8 and 6.1.1.4'

loop_
_geom_angle_atom_site_label_1
_geom_angle_atom_site_label_2
_geom_angle_atom_site_label_3
_geom_angle
_geom_angle_site_symmetry_1
_geom_angle_site_symmetry_3
N3 Ni1 N3 180.0 . 2_756
N3 Ni1 O3 90.25(7) . .
N3 Ni1 O3 89.75(7) 2_756 .
N3 Ni1 O3 89.75(7) . 2_756
N3 Ni1 O3 90.25(8) 2_756 2_756
O3 Ni1 O3 180.0 . 2_756
N3 Ni1 O10 87.97(8) . .
N3 Ni1 O10 92.03(8) 2_756 .
O3 Ni1 O10 90.66(8) . .
O3 Ni1 O10 89.34(8) 2_756 .
N3 Ni1 O10 92.03(8) . 2_756
N3 Ni1 O10 87.97(8) 2_756 2_756
O3 Ni1 O10 89.34(8) . 2_756
O3 Ni1 O10 90.66(8) 2_756 2_756
O10 Ni1 O10 180.0 . 2_756
O8 Ni2 N1 94.18(8) . .
O8 Ni2 O9 92.98(8) . .
N1 Ni2 O9 87.66(8) . .
O8 Ni2 O1 89.03(8) . .
N1 Ni2 O1 176.79(8) . .
O9 Ni2 O1 92.33(8) . .
O8 Ni2 O12 171.36(8) . .
N1 Ni2 O12 90.63(8) . .
O9 Ni2 O12 94.38(9) . .
O1 Ni2 O12 86.17(8) . .
O8 Ni2 O7 85.24(9) . .
N1 Ni2 O7 91.67(9) . .
O9 Ni2 O7 178.05(8) . .
O1 Ni2 O7 88.44(8) . .
O12 Ni2 O7 87.46(9) . .
C1 N1 C2 105.0(2) . .
C1 N1 Ni2 123.69(18) . .
C2 N1 Ni2 130.65(17) . .
C1 N2 C3 108.6(2) . .
C1 N2 H2 125.7 . .
C3 N2 H2 125.7 . .
C22 N3 C23 105.5(2) . .
C22 N3 Ni1 125.47(18) . .
C23 N3 Ni1 128.64(17) . .
C22 N4 C24 108.2(2) . .
C22 N4 H4 125.9 . .
C24 N4 H4 125.9 . .
C7 O1 Ni2 127.93(16) . .
C12 O3 Ni1 130.22(16) . .
Ni2 O7 H7A 119.1 . .
Ni2 O7 H7B 116.4 . .
H7A O7 H7B 112.5 . .
Ni2 O8 H8A 109.5 . .
Ni2 O8 H8B 109.6 . .
H8A O8 H8B 116.7 . .
Ni2 O9 H9A 109.5 . .
Ni2 O9 H9B 115.5 . .
H9A O9 H9B 92.5 . .
Ni1 O10 H10B 109.5 . .
Ni1 O10 H10A 122.7 . .
H10B O10 H10A 100.9 . .
H11B O11 H11C 109.5 . .
Ni2 O12 H12B 108.7 . .
Ni2 O12 H12A 120.9 . .
H12B O12 H12A 106.6 . .
N1 C1 N2 111.3(2) . .
N1 C1 H1 124.4 . .
N2 C1 H1 124.4 . .
C3 C2 N1 110.6(2) . .
C3 C2 H2A 124.7 . .
N1 C2 H2A 124.7 . .
C2 C3 N2 104.4(2) . .
C2 C3 C4 131.4(2) . .
N2 C3 C4 124.2(2) . .
C5 C4 C6 118.0(2) . 2_668
C5 C4 C3 120.0(2) . .
C6 C4 C3 122.0(2) 2_668 .
C6 C5 C4 121.1(2) . .
C6 C5 H5 119.4 . .
C4 C5 H5 119.4 . .
C5 C6 C4 120.9(2) . 2_668
C5 C6 H6 119.5 . .
C4 C6 H6 119.5 2_668 .
O2 C7 O1 125.9(2) . .
O2 C7 C8 117.6(2) . .
O1 C7 C8 116.5(2) . .
C9 C8 C14 119.5(2) . .
C9 C8 C7 118.2(2) . .
C14 C8 C7 122.3(2) . .
C10 C9 C8 121.0(3) . .
C10 C9 H9 119.5 . .
C8 C9 H9 119.5 . .
C9 C10 C11 120.0(2) . .
C9 C10 H10 120.0 . .
C11 C10 H10 120.0 . .
C10 C11 C13 119.6(2) . .
C10 C11 C12 119.6(2) . .
C13 C11 C12 120.8(2) . .
O3 C12 O4 125.5(2) . .
O3 C12 C11 115.8(2) . .
O4 C12 C11 118.8(2) . .
C14 C13 C11 121.0(2) . .
C14 C13 H13 119.5 . .
C11 C13 H13 119.5 . .
C13 C14 C8 118.8(2) . .
C13 C14 C15 120.0(2) . .
C8 C14 C15 121.1(2) . .
C17 C15 C16 118.7(2) . .
C17 C15 C14 119.6(2) . .
C16 C15 C14 121.7(2) . .
C15 C16 C18 120.5(2) . .
C15 C16 H16 119.7 . .
C18 C16 H16 119.7 . .
C15 C17 C19 120.7(3) . .
C15 C17 H17 119.7 . .
C19 C17 H17 119.7 . .
C20 C18 C16 120.3(3) . .
C20 C18 H18 119.9 . .
C16 C18 H18 119.9 . .
C20 C19 C17 120.6(3) . .
C20 C19 H19 119.7 . .
C17 C19 H19 119.7 . .
C19 C20 C18 119.2(2) . .
C19 C20 C21 120.2(2) . .
C18 C20 C21 120.6(2) . .
O6 C21 O5 124.6(2) . .
O6 C21 C20 117.0(2) . .
O5 C21 C20 118.4(2) . .
N3 C22 N4 111.1(2) . .
N3 C22 H22 124.4 . .
N4 C22 H22 124.4 . .
C24 C23 N3 110.5(2) . .
C24 C23 H23 124.8 . .
N3 C23 H23 124.8 . .
C23 C24 N4 104.7(2) . .
C23 C24 C25 130.9(2) . .
N4 C24 C25 124.4(2) . .
C26 C25 C27 118.4(2) . .
C26 C25 C24 119.9(2) . .
C27 C25 C24 121.6(2) . .
C27 C26 C25 121.1(2) 2_746 .
C27 C26 H26 119.5 2_746 .
C25 C26 H26 119.5 . .
C26 C27 C25 120.5(2) 2_746 .
C26 C27 H27 119.8 2_746 .
C25 C27 H27 119.8 . .

loop_
_geom_bond_atom_site_label_1
_geom_bond_atom_site_label_2
_geom_bond_distance
_geom_bond_site_symmetry_2
Ni1 N3 2.044(2) .
Ni1 N3 2.044(2) 2_756
Ni1 O3 2.0644(17) .
Ni1 O3 2.0644(17) 2_756
Ni1 O10 2.122(2) .
Ni1 O10 2.122(2) 2_756
Ni2 O8 2.032(2) .
Ni2 N1 2.045(2) .
Ni2 O9 2.059(2) .
Ni2 O1 2.0643(19) .
Ni2 O12 2.100(2) .
Ni2 O7 2.114(2) .
N1 C1 1.320(3) .
N1 C2 1.379(3) .
N2 C1 1.335(3) .
N2 C3 1.376(3) .
N2 H2 0.8600 .
N3 C22 1.309(3) .
N3 C23 1.377(3) .
N4 C22 1.350(3) .
N4 C24 1.369(3) .
N4 H4 0.8600 .
O1 C7 1.254(3) .
O2 C7 1.252(3) .
O3 C12 1.261(3) .
O4 C12 1.264(3) .
O5 C21 1.261(3) .
O6 C21 1.257(3) .
O7 H7A 0.8409 .
O7 H7B 0.8785 .
O8 H8A 0.8200 .
O8 H8B 0.7371 .
O9 H9A 0.8200 .
O9 H9B 0.8921 .
O10 H10B 0.8200 .
O10 H10A 0.8562 .
O11 H11B 0.8500 .
O11 H11C 0.8500 .
O12 H12B 0.8763 .
O12 H12A 0.8961 .
C1 H1 0.9300 .
C2 C3 1.364(4) .
C2 H2A 0.9300 .
C3 C4 1.467(3) .
C4 C5 1.392(4) .
C4 C6 1.394(4) 2_668
C5 C6 1.377(4) .
C5 H5 0.9300 .
C6 H6 0.9300 .
C7 C8 1.508(3) .
C8 C9 1.398(3) .
C8 C14 1.404(4) .
C9 C10 1.377(4) .
C9 H9 0.9300 .
C10 C11 1.384(4) .
C10 H10 0.9300 .
C11 C13 1.399(3) .
C11 C12 1.508(3) .
C13 C14 1.394(3) .
C13 H13 0.9300 .
C14 C15 1.497(3) .
C15 C17 1.385(4) .
C15 C16 1.388(4) .
C16 C18 1.393(3) .
C16 H16 0.9300 .
C17 C19 1.391(3) .
C17 H17 0.9300 .
C18 C20 1.387(4) .
C18 H18 0.9300 .
C19 C20 1.377(4) .
C19 H19 0.9300 .
C20 C21 1.512(3) .
C22 H22 0.9300 .
C23 C24 1.364(3) .
C23 H23 0.9300 .
C24 C25 1.466(3) .
C25 C26 1.392(4) .
C25 C27 1.394(3) .
C26 C27 1.383(3) 2_746
C26 H26 0.9300 .
C27 H27 0.9300 .

loop_
_geom_hbond_atom_site_label_D
_geom_hbond_atom_site_label_H
_geom_hbond_atom_site_label_A
_geom_hbond_distance_DH
_geom_hbond_distance_HA
_geom_hbond_distance_DA
_geom_hbond_angle_DHA
_geom_hbond_site_symmetry_A
C22 H22 O9 0.93 2.56 3.158(3) 122.1 2_657
C1 H1 O12 0.93 2.47 2.982(3) 114.8 .
C1 H1 O10 0.93 2.49 3.256(3) 139.4 2_757
O12 H12B O11 0.88 1.88 2.744(4) 168.9 1_556
O11 H11C O2 0.85 1.91 2.735(4) 162.7 1_654
O10 H10A O4 0.86 2.18 2.908(3) 143.3 1_655
O10 H10B O4 0.82 2.00 2.733(3) 149.2 2_756
O9 H9B O5 0.89 1.94 2.830(3) 174.9 2_567
O9 H9A O2 0.82 1.84 2.582(3) 150.0 .
O8 H8B O6 0.74 2.13 2.807(3) 153.1 1_655
O8 H8A O6 0.82 1.85 2.608(3) 152.6 2_567
O7 H7A O5 0.84 2.04 2.874(3) 173.3 2_667
N4 H4 O5 0.86 2.18 3.014(3) 162.2 1_645
N2 H2 O4 0.86 2.08 2.872(3) 152.2 1_556

loop_
_geom_torsion_atom_site_label_1
_geom_torsion_atom_site_label_2
_geom_torsion_atom_site_label_3
_geom_torsion_atom_site_label_4
_geom_torsion
_geom_torsion_site_symmetry_1
_geom_torsion_site_symmetry_4
C2 N1 C1 N2 -0.5(3) . .
Ni2 N1 C1 N2 -172.4(2) . .
C3 N2 C1 N1 -0.1(4) . .
C1 N1 C2 C3 1.0(3) . .
Ni2 N1 C2 C3 172.11(19) . .
N1 C2 C3 N2 -1.1(3) . .
N1 C2 C3 C4 177.4(3) . .
C1 N2 C3 C2 0.7(3) . .
C1 N2 C3 C4 -177.9(3) . .
C2 C3 C4 C5 7.0(5) . .
N2 C3 C4 C5 -174.8(3) . .
C2 C3 C4 C6 -171.3(3) . 2_668
N2 C3 C4 C6 6.9(4) . 2_668
C6 C4 C5 C6 0.5(5) 2_668 .
C3 C4 C5 C6 -177.8(3) . .
C4 C5 C6 C4 -0.6(5) . 2_668
Ni2 O1 C7 O2 -1.1(4) . .
Ni2 O1 C7 C8 -179.33(16) . .
O2 C7 C8 C9 -124.0(3) . .
O1 C7 C8 C9 54.4(4) . .
O2 C7 C8 C14 55.3(4) . .
O1 C7 C8 C14 -126.2(3) . .
C14 C8 C9 C10 1.0(4) . .
C7 C8 C9 C10 -179.7(3) . .
C8 C9 C10 C11 -0.5(5) . .
C9 C10 C11 C13 -0.9(4) . .
C9 C10 C11 C12 176.8(3) . .
Ni1 O3 C12 O4 17.3(4) . .
Ni1 O3 C12 C11 -161.42(17) . .
C10 C11 C12 O3 -5.1(4) . .
C13 C11 C12 O3 172.5(2) . .
C10 C11 C12 O4 176.1(3) . .
C13 C11 C12 O4 -6.3(4) . .
C10 C11 C13 C14 1.7(4) . .
C12 C11 C13 C14 -175.9(2) . .
C11 C13 C14 C8 -1.2(4) . .
C11 C13 C14 C15 174.6(2) . .
C9 C8 C14 C13 -0.1(4) . .
C7 C8 C14 C13 -179.5(2) . .
C9 C8 C14 C15 -175.8(3) . .
C7 C8 C14 C15 4.8(4) . .
C13 C14 C15 C17 -122.1(3) . .
C8 C14 C15 C17 53.5(4) . .
C13 C14 C15 C16 56.4(4) . .
C8 C14 C15 C16 -127.9(3) . .
C17 C15 C16 C18 -0.2(4) . .
C14 C15 C16 C18 -178.8(2) . .
C16 C15 C17 C19 -1.6(4) . .
C14 C15 C17 C19 177.0(2) . .
C15 C16 C18 C20 2.2(4) . .
C15 C17 C19 C20 1.6(4) . .
C17 C19 C20 C18 0.4(4) . .
C17 C19 C20 C21 -179.0(2) . .
C16 C18 C20 C19 -2.3(4) . .
C16 C18 C20 C21 177.1(2) . .
C19 C20 C21 O6 -146.4(3) . .
C18 C20 C21 O6 34.2(4) . .
C19 C20 C21 O5 34.3(4) . .
C18 C20 C21 O5 -145.1(3) . .
C23 N3 C22 N4 0.5(3) . .
Ni1 N3 C22 N4 -172.77(19) . .
C24 N4 C22 N3 -0.4(3) . .
C22 N3 C23 C24 -0.4(3) . .
Ni1 N3 C23 C24 172.54(19) . .
N3 C23 C24 N4 0.2(3) . .
N3 C23 C24 C25 -177.4(3) . .
C22 N4 C24 C23 0.1(3) . .
C22 N4 C24 C25 177.9(3) . .
C23 C24 C25 C26 -16.9(4) . .
N4 C24 C25 C26 165.9(3) . .
C23 C24 C25 C27 161.1(3) . .
N4 C24 C25 C27 -16.1(4) . .
C27 C25 C26 C27 -0.8(4) . 2_746
C24 C25 C26 C27 177.2(2) . 2_746
C26 C25 C27 C26 0.8(4) . 2_746
C24 C25 C27 C26 -177.2(2) . 2_746
